data_1521101
loop_
_publ_author_name
'Han, S.-X.'
'Smith, J.V.'
'Pluth, J.J.'
'Richardson, J.W.jr.'

_publ_section_title
;
 Crystal structure of MAPO-20 sodalite: theoretical analysis of
 three-color ordering of Mg, Al and P in a sodalite unit
;
_journal_name_full 'European Journal of Mineralogy (1,1989-)'
_journal_page_first 787
_journal_page_last 798
_journal_volume 2
_journal_year 1990
_chemical_formula_sum 'Al4.002 Mg1.998 O24 P6'
_chemical_name_systematic 'Mg2 ((C H3)4 N)2 (Al4 P6 O24)'
_space_group_IT_number 218
_symmetry_space_group_name_Hall 'P -4n 2 3'
_symmetry_space_group_name_H-M 'P -4 3 n'
_cell_angle_alpha 90
_cell_angle_beta 90
_cell_angle_gamma 90
_cell_formula_units_Z 1
_cell_length_a 9.0374
_cell_length_b 9.0374
_cell_length_c 9.0374
_cell_volume 738.126
_citation_journal_id_ASTM EJMIER
_cod_data_source_file Han_EJMIER_1990_670.cif
_cod_data_source_block Al4.002Mg1.998O24P6
_cod_original_cell_volume 738.1261
_cod_database_code 1521101

loop_
_symmetry_equiv_pos_as_xyz
x,y,z
y+1/2,-x+1/2,-z+1/2
-x,-y,z
-y+1/2,x+1/2,-z+1/2
x,-y,-z
-y+1/2,-x+1/2,z+1/2
-x,y,-z
y+1/2,x+1/2,z+1/2
z,x,y
x+1/2,-z+1/2,-y+1/2
-z,-x,y
-x+1/2,z+1/2,-y+1/2
z,-x,-y
-x+1/2,-z+1/2,y+1/2
-z,x,-y
x+1/2,z+1/2,y+1/2
y,z,x
y,-z,-x
-z+1/2,-y+1/2,x+1/2
-y,z,-x
z+1/2,y+1/2,x+1/2
-y,-z,x
-z+1/2,y+1/2,-x+1/2
z+1/2,-y+1/2,-x+1/2

loop_
_atom_site_label
_atom_site_type_symbol
_atom_site_fract_x
_atom_site_fract_y
_atom_site_fract_z
_atom_site_occupancy
_atom_site_U_iso_or_equiv
Mg1 Mg+2 0.25 0 0.5 0.333 0.0
Al1 Al+3 0.25 0 0.5 0.667 0.0
P1 P+5 0.25 0.5 0 1 0.0
O1 O-2 -0.0011 0.6574 0.636 1 0.0
